data_2230865
loop_
_publ_author_name
'Xu, Wei'

_publ_section_title
;
 <i>catena</i>-Poly[bis[(1,10-phenanthroline)cobalt(II)]-\m~4~-3,6-dicarboxycyclohexane-1,2,4,5-tetracarboxylato]
;
_journal_coeditor_code SJ5153
_journal_issue 7
_journal_name_full 'Acta Crystallographica Section E'
_journal_page_first m832
_journal_page_last m833
_journal_paper_doi 10.1107/S1600536811019970
_journal_volume 67
_journal_year 2011
_chemical_formula_iupac '[Co2 (C12 H8 O12) (C12 H8 N2)2]'
_chemical_formula_moiety 'C36 H24 Co2 N4 O12'
_chemical_formula_sum 'C36 H24 Co2 N4 O12'
_chemical_formula_weight 822.46
_chemical_name_systematic
;
<i>catena</i>-Poly[bis[(1,10-phenanthroline)cobalt(II)]-\m~4~-3,6-
dicarboxycyclohexane-1,2,4,5-tetracarboxylato]
;
_space_group_IT_number 15
_symmetry_cell_setting monoclinic
_symmetry_space_group_name_Hall '-C 2yc'
_symmetry_space_group_name_H-M 'C 1 2/c 1'
_atom_sites_solution_hydrogens geom
_atom_sites_solution_primary direct
_atom_sites_solution_secondary difmap
_audit_creation_method SHELXL-97
_cell_angle_alpha 90.00
_cell_angle_beta 93.33(3)
_cell_angle_gamma 90.00
_cell_formula_units_Z 4
_cell_length_a 22.180(4)
_cell_length_b 8.9520(18)
_cell_length_c 16.426(3)
_cell_measurement_reflns_used 25
_cell_measurement_temperature 295(2)
_cell_measurement_theta_max 12.5
_cell_measurement_theta_min 5.0
_cell_volume 3256.0(11)
_computing_cell_refinement 'XSCANS (Siemens, 1996)'
_computing_data_collection 'XSCANS (Siemens, 1996)'
_computing_data_reduction 'XSCANS (Siemens, 1996)'
_computing_molecular_graphics 'SHELXTL (Sheldrick, 2008)'
_computing_publication_material 'SHELXL97 (Sheldrick, 2008)'
_computing_structure_refinement 'SHELXL97 (Sheldrick, 2008)'
_computing_structure_solution 'SHELXS97 (Sheldrick, 2008)'
_diffrn_ambient_temperature 295(2)
_diffrn_measured_fraction_theta_full 0.999
_diffrn_measured_fraction_theta_max 0.999
_diffrn_measurement_device_type 'Siemens P4'
_diffrn_measurement_method \q/2\q
_diffrn_radiation_monochromator graphite
_diffrn_radiation_source 'fine-focus sealed tube'
_diffrn_radiation_type MoK\a
_diffrn_radiation_wavelength 0.71073
_diffrn_reflns_av_R_equivalents 0.0224
_diffrn_reflns_av_sigmaI/netI 0.0332
_diffrn_reflns_limit_h_max 1
_diffrn_reflns_limit_h_min -28
_diffrn_reflns_limit_k_max 11
_diffrn_reflns_limit_k_min -1
_diffrn_reflns_limit_l_max 21
_diffrn_reflns_limit_l_min -21
_diffrn_reflns_number 4566
_diffrn_reflns_theta_full 27.50
_diffrn_reflns_theta_max 27.50
_diffrn_reflns_theta_min 2.45
_diffrn_standards_decay_% 0
_diffrn_standards_interval_count 97
_diffrn_standards_number 3
_exptl_absorpt_coefficient_mu 1.096
_exptl_absorpt_correction_T_max 0.784
_exptl_absorpt_correction_T_min 0.702
_exptl_absorpt_correction_type psi-scan
_exptl_absorpt_process_details '(XSCANS; Siemens, 1996)'
_exptl_crystal_colour pink
_exptl_crystal_density_diffrn 1.678
_exptl_crystal_density_method 'not measured'
_exptl_crystal_description block
_exptl_crystal_F_000 1672
_exptl_crystal_size_max 0.31
_exptl_crystal_size_mid 0.23
_exptl_crystal_size_min 0.15
_refine_diff_density_max 0.379
_refine_diff_density_min -0.331
_refine_ls_extinction_coef 0.00077(19)
_refine_ls_extinction_expression Fc^*^=kFc[1+0.001xFc^2^\l^3^/sin(2\q)]^-1/4^
_refine_ls_extinction_method 'SHELXL97 (Sheldrick, 2008)'
_refine_ls_goodness_of_fit_ref 1.034
_refine_ls_hydrogen_treatment mixed
_refine_ls_matrix_type full
_refine_ls_number_parameters 248
_refine_ls_number_reflns 3753
_refine_ls_number_restraints 0
_refine_ls_restrained_S_all 1.034
_refine_ls_R_factor_all 0.0368
_refine_ls_R_factor_gt 0.0308
_refine_ls_shift/su_max 0.000
_refine_ls_shift/su_mean 0.000
_refine_ls_structure_factor_coef Fsqd
_refine_ls_weighting_details 'calc w=1/[\s^2^(Fo^2^)+(0.0413P)^2^+2.2781P] where P=(Fo^2^+2Fc^2^)/3'
_refine_ls_weighting_scheme calc
_refine_ls_wR_factor_gt 0.0790
_refine_ls_wR_factor_ref 0.0827
_reflns_number_gt 3312
_reflns_number_total 3753
_reflns_threshold_expression I>2\s(I)
_cod_data_source_file sj5153.cif
_cod_data_source_block I
_cod_original_sg_symbol_H-M 'C 2/c'
_cod_database_code 2230865
_cod_database_fobs_code 2230865

loop_
_symmetry_equiv_pos_as_xyz
'x, y, z'
'-x, y, -z+1/2'
'x+1/2, y+1/2, z'
'-x+1/2, y+1/2, -z+1/2'
'-x, -y, -z'
'x, -y, z-1/2'
'-x+1/2, -y+1/2, -z'
'x+1/2, -y+1/2, z-1/2'

loop_
_atom_site_type_symbol
_atom_site_label
_atom_site_fract_x
_atom_site_fract_y
_atom_site_fract_z
_atom_site_U_iso_or_equiv
_atom_site_adp_type
_atom_site_calc_flag
_atom_site_refinement_flags
_atom_site_occupancy
_atom_site_symmetry_multiplicity
_atom_site_disorder_assembly
_atom_site_disorder_group
Co Co1 0.098444(9) 0.64743(2) 0.140367(13) 0.02138(9) Uani d . 1 1 . .
O O1 0.07208(6) 0.79951(15) 0.23735(7) 0.0330(3) Uani d . 1 1 . .
O O2 0.04781(7) 0.83776(14) 0.10892(7) 0.0327(3) Uani d . 1 1 . .
O O3 0.08305(7) 1.16900(18) 0.04746(9) 0.0433(4) Uani d . 1 1 . .
O O4 -0.01738(6) 1.14637(17) 0.04776(8) 0.0363(3) Uani d . 1 1 . .
H H4A -0.0159(12) 1.148(3) -0.0004(19) 0.054 Uiso d . 1 1 . .
O O5 0.09100(5) 1.45307(15) 0.21296(8) 0.0314(3) Uani d . 1 1 . .
O O6 0.01745(5) 1.51543(15) 0.12579(8) 0.0329(3) Uani d . 1 1 . .
N N1 0.13438(6) 0.55177(17) 0.03690(9) 0.0277(3) Uani d . 1 1 . .
N N2 0.18993(7) 0.70526(19) 0.16045(9) 0.0322(3) Uani d . 1 1 . .
C C1 0.10617(9) 0.4793(2) -0.02411(11) 0.0378(4) Uani d . 1 1 . .
H H1A 0.0642 0.4771 -0.0272 0.045 Uiso calc R 1 1 . .
C C2 0.13708(13) 0.4053(3) -0.08457(14) 0.0544(6) Uani d . 1 1 . .
H H2A 0.1159 0.3563 -0.1272 0.065 Uiso calc R 1 1 . .
C C3 0.19861(13) 0.4065(3) -0.07970(15) 0.0591(7) Uani d . 1 1 . .
H H3A 0.2196 0.3561 -0.1186 0.071 Uiso calc R 1 1 . .
C C4 0.23052(10) 0.4833(3) -0.01624(14) 0.0472(5) Uani d . 1 1 . .
C C5 0.29531(12) 0.4955(4) -0.00706(19) 0.0673(8) Uani d . 1 1 . .
H H5A 0.3186 0.4468 -0.0441 0.081 Uiso calc R 1 1 . .
C C6 0.32300(10) 0.5748(4) 0.05321(19) 0.0686(9) Uani d . 1 1 . .
H H6A 0.3649 0.5806 0.0569 0.082 Uiso calc R 1 1 . .
C C7 0.28897(9) 0.6512(3) 0.11216(16) 0.0517(6) Uani d . 1 1 . .
C C8 0.31442(11) 0.7393(4) 0.17623(18) 0.0660(8) Uani d . 1 1 . .
H H8A 0.3561 0.7516 0.1821 0.079 Uiso calc R 1 1 . .
C C9 0.27855(12) 0.8067(4) 0.22961(17) 0.0658(8) Uani d . 1 1 . .
H H9A 0.2954 0.8650 0.2719 0.079 Uiso calc R 1 1 . .
C C10 0.21599(11) 0.7875(3) 0.22011(14) 0.0487(5) Uani d . 1 1 . .
H H10A 0.1917 0.8338 0.2568 0.058 Uiso calc R 1 1 . .
C C11 0.22540(8) 0.6391(2) 0.10648(12) 0.0339(4) Uani d . 1 1 . .
C C12 0.19595(8) 0.5557(2) 0.04106(11) 0.0318(4) Uani d . 1 1 . .
C C13 0.00497(7) 1.00717(17) 0.20407(9) 0.0213(3) Uani d . 1 1 . .
H H13A -0.0344 0.9985 0.1741 0.026 Uiso calc R 1 1 . .
C C14 0.03623(7) 1.15052(16) 0.17600(9) 0.0205(3) Uani d . 1 1 . .
H H14A 0.0778 1.1519 0.1998 0.025 Uiso calc R 1 1 . .
C C15 0.00349(7) 1.29201(17) 0.20377(9) 0.0194(3) Uani d . 1 1 . .
H H15A -0.0367 1.2958 0.1758 0.023 Uiso calc R 1 1 . .
C C16 0.04335(8) 0.87293(17) 0.18323(10) 0.0234(3) Uani d . 1 1 . .
C C17 0.03790(8) 1.15477(18) 0.08330(10) 0.0256(3) Uani d . 1 1 . .
C C18 0.03920(7) 1.42928(17) 0.17948(9) 0.0209(3) Uani d . 1 1 . .

loop_
_atom_site_aniso_label
_atom_site_aniso_U_11
_atom_site_aniso_U_22
_atom_site_aniso_U_33
_atom_site_aniso_U_12
_atom_site_aniso_U_13
_atom_site_aniso_U_23
Co1 0.02179(13) 0.01718(13) 0.02545(13) -0.00066(8) 0.00385(8) -0.00008(8)
O1 0.0451(7) 0.0284(6) 0.0258(6) 0.0125(6) 0.0031(5) 0.0002(5)
O2 0.0497(8) 0.0259(6) 0.0228(6) 0.0115(6) 0.0048(5) -0.0013(5)
O3 0.0426(8) 0.0505(9) 0.0389(7) 0.0011(7) 0.0212(6) 0.0015(6)
O4 0.0402(7) 0.0477(9) 0.0209(6) 0.0031(6) 0.0014(5) -0.0005(6)
O5 0.0286(6) 0.0283(6) 0.0368(6) -0.0066(5) -0.0040(5) 0.0084(5)
O6 0.0274(6) 0.0276(6) 0.0431(7) -0.0037(5) -0.0031(5) 0.0141(6)
N1 0.0265(7) 0.0298(7) 0.0272(7) 0.0006(6) 0.0044(5) -0.0008(6)
N2 0.0299(7) 0.0335(8) 0.0328(7) -0.0094(6) -0.0004(6) 0.0029(7)
C1 0.0407(10) 0.0412(11) 0.0313(9) -0.0015(8) 0.0005(7) -0.0037(8)
C2 0.0764(17) 0.0522(14) 0.0353(11) -0.0025(13) 0.0089(10) -0.0145(10)
C3 0.0742(17) 0.0589(15) 0.0469(13) 0.0132(14) 0.0256(12) -0.0108(12)
C4 0.0444(11) 0.0513(13) 0.0479(12) 0.0140(10) 0.0206(9) 0.0045(10)
C5 0.0411(13) 0.086(2) 0.0782(18) 0.0230(14) 0.0307(13) 0.0099(17)
C6 0.0245(10) 0.096(2) 0.087(2) 0.0121(13) 0.0166(11) 0.0225(18)
C7 0.0236(9) 0.0692(17) 0.0620(14) -0.0055(9) 0.0005(9) 0.0216(12)
C8 0.0310(11) 0.092(2) 0.0729(17) -0.0238(13) -0.0132(11) 0.0211(16)
C9 0.0571(15) 0.081(2) 0.0564(15) -0.0368(15) -0.0180(12) 0.0040(14)
C10 0.0505(13) 0.0511(13) 0.0438(11) -0.0208(11) -0.0043(9) -0.0023(10)
C11 0.0229(8) 0.0386(10) 0.0404(10) -0.0019(7) 0.0025(7) 0.0106(8)
C12 0.0278(8) 0.0337(9) 0.0348(9) 0.0038(7) 0.0091(7) 0.0062(8)
C13 0.0275(7) 0.0155(7) 0.0213(7) -0.0008(6) 0.0037(6) -0.0001(6)
C14 0.0228(7) 0.0161(7) 0.0227(7) -0.0001(6) 0.0036(5) 0.0001(6)
C15 0.0209(7) 0.0157(7) 0.0217(7) 0.0000(5) 0.0020(5) 0.0003(6)
C16 0.0302(8) 0.0168(7) 0.0238(7) -0.0003(6) 0.0051(6) 0.0008(6)
C17 0.0342(8) 0.0179(7) 0.0252(8) 0.0015(6) 0.0077(6) 0.0009(6)
C18 0.0238(7) 0.0167(7) 0.0228(7) 0.0008(6) 0.0058(6) -0.0014(6)

loop_
_atom_type_symbol
_atom_type_description
_atom_type_scat_dispersion_real
_atom_type_scat_dispersion_imag
_atom_type_scat_source
C C 0.0033 0.0016 'International Tables Vol C Tables 4.2.6.8 and 6.1.1.4'
H H 0.0000 0.0000 'International Tables Vol C Tables 4.2.6.8 and 6.1.1.4'
N N 0.0061 0.0033 'International Tables Vol C Tables 4.2.6.8 and 6.1.1.4'
O O 0.0106 0.0060 'International Tables Vol C Tables 4.2.6.8 and 6.1.1.4'
Co Co 0.3494 0.9721 'International Tables Vol C Tables 4.2.6.8 and 6.1.1.4'

loop_
_geom_angle_atom_site_label_1
_geom_angle_atom_site_label_2
_geom_angle_atom_site_label_3
_geom_angle_site_symmetry_1
_geom_angle_site_symmetry_3
_geom_angle
_geom_angle_publ_flag
O2 Co1 N1 . . 110.87(6) ?
O2 Co1 N2 . . 109.77(6) ?
N1 Co1 N2 . . 79.58(6) ?
O2 Co1 O5 . 1_545 138.57(6) ?
N1 Co1 O5 . 1_545 99.55(6) ?
N2 Co1 O5 . 1_545 102.70(6) ?
O2 Co1 O6 . 1_545 89.26(5) ?
N1 Co1 O6 . 1_545 92.27(6) ?
N2 Co1 O6 . 1_545 160.89(6) ?
O5 Co1 O6 1_545 1_545 61.34(5) ?
O2 Co1 O1 . . 60.84(5) ?
N1 Co1 O1 . . 165.26(6) ?
N2 Co1 O1 . . 91.64(6) ?
O5 Co1 O1 1_545 . 93.89(5) ?
O6 Co1 O1 1_545 . 99.50(6) ?
O2 Co1 C18 . 1_545 115.12(6) ?
N1 Co1 C18 . 1_545 96.96(6) ?
N2 Co1 C18 . 1_545 132.85(6) ?
O5 Co1 C18 1_545 1_545 30.88(5) ?
O6 Co1 C18 1_545 1_545 30.46(5) ?
O1 Co1 C18 . 1_545 97.68(5) ?
O2 Co1 C16 . . 30.74(5) ?
N1 Co1 C16 . . 140.98(6) ?
N2 Co1 C16 . . 104.00(6) ?
O5 Co1 C16 1_545 . 116.86(6) ?
O6 Co1 C16 1_545 . 93.24(6) ?
O1 Co1 C16 . . 30.20(5) ?
C18 Co1 C16 1_545 . 106.99(5) ?
C16 O1 Co1 . . 87.50(10) ?
C16 O2 Co1 . . 92.02(10) ?
C17 O4 H4A . . 110(2) ?
C18 O5 Co1 . 1_565 89.55(10) ?
C18 O6 Co1 . 1_565 88.55(10) ?
C1 N1 C12 . . 118.65(16) ?
C1 N1 Co1 . . 128.96(13) ?
C12 N1 Co1 . . 112.02(12) ?
C10 N2 C11 . . 118.66(18) ?
C10 N2 Co1 . . 128.76(15) ?
C11 N2 Co1 . . 112.44(12) ?
N1 C1 C2 . . 122.6(2) ?
N1 C1 H1A . . 118.7 ?
C2 C1 H1A . . 118.7 ?
C3 C2 C1 . . 118.9(2) ?
C3 C2 H2A . . 120.6 ?
C1 C2 H2A . . 120.6 ?
C2 C3 C4 . . 120.5(2) ?
C2 C3 H3A . . 119.8 ?
C4 C3 H3A . . 119.8 ?
C3 C4 C12 . . 116.8(2) ?
C3 C4 C5 . . 124.8(2) ?
C12 C4 C5 . . 118.3(2) ?
C6 C5 C4 . . 122.0(2) ?
C6 C5 H5A . . 119.0 ?
C4 C5 H5A . . 119.0 ?
C5 C6 C7 . . 121.0(2) ?
C5 C6 H6A . . 119.5 ?
C7 C6 H6A . . 119.5 ?
C8 C7 C11 . . 116.6(2) ?
C8 C7 C6 . . 124.6(2) ?
C11 C7 C6 . . 118.8(2) ?
C9 C8 C7 . . 120.5(2) ?
C9 C8 H8A . . 119.8 ?
C7 C8 H8A . . 119.8 ?
C8 C9 C10 . . 119.2(2) ?
C8 C9 H9A . . 120.4 ?
C10 C9 H9A . . 120.4 ?
N2 C10 C9 . . 122.4(2) ?
N2 C10 H10A . . 118.8 ?
C9 C10 H10A . . 118.8 ?
N2 C11 C7 . . 122.6(2) ?
N2 C11 C12 . . 117.47(15) ?
C7 C11 C12 . . 119.9(2) ?
N1 C12 C4 . . 122.56(19) ?
N1 C12 C11 . . 117.50(16) ?
C4 C12 C11 . . 119.94(18) ?
C16 C13 C13 . 2 109.53(11) ?
C16 C13 C14 . . 108.82(12) ?
C13 C13 C14 2 . 112.70(10) ?
C16 C13 H13A . . 108.6 ?
C13 C13 H13A 2 . 108.6 ?
C14 C13 H13A . . 108.6 ?
C17 C14 C13 . . 110.89(13) ?
C17 C14 C15 . . 108.29(12) ?
C13 C14 C15 . . 111.56(12) ?
C17 C14 H14A . . 108.7 ?
C13 C14 H14A . . 108.7 ?
C15 C14 H14A . . 108.7 ?
C18 C15 C15 . 2 109.99(10) ?
C18 C15 C14 . . 108.86(12) ?
C15 C15 C14 2 . 111.64(10) ?
C18 C15 H15A . . 108.8 ?
C15 C15 H15A 2 . 108.8 ?
C14 C15 H15A . . 108.8 ?
O1 C16 O2 . . 119.22(15) ?
O1 C16 C13 . . 121.57(14) ?
O2 C16 C13 . . 119.17(14) ?
O1 C16 Co1 . . 62.30(9) ?
O2 C16 Co1 . . 57.23(8) ?
C13 C16 Co1 . . 174.86(12) ?
O3 C17 O4 . . 124.52(17) ?
O3 C17 C14 . . 124.24(17) ?
O4 C17 C14 . . 111.20(14) ?
O6 C18 O5 . . 120.56(15) ?
O6 C18 C15 . . 119.79(14) ?
O5 C18 C15 . . 119.64(14) ?
O6 C18 Co1 . 1_565 60.99(9) ?
O5 C18 Co1 . 1_565 59.57(8) ?
C15 C18 Co1 . 1_565 178.92(11) ?

loop_
_geom_bond_atom_site_label_1
_geom_bond_atom_site_label_2
_geom_bond_site_symmetry_2
_geom_bond_distance
_geom_bond_publ_flag
Co1 O1 . 2.2002(13) y
Co1 O2 . 2.0890(13) y
Co1 O5 1_545 2.1211(13) y
Co1 O6 1_545 2.1519(13) y
Co1 N1 . 2.1012(15) y
Co1 N2 . 2.1016(15) y
Co1 C18 1_545 2.4599(16) ?
Co1 C16 . 2.4827(16) ?
O1 C16 . 1.250(2) ?
O2 C16 . 1.270(2) ?
O3 C17 . 1.198(2) ?
O4 C17 . 1.329(2) ?
O4 H4A . 0.79(3) ?
O5 C18 . 1.263(2) ?
O5 Co1 1_565 2.1211(13) ?
O6 C18 . 1.247(2) ?
O6 Co1 1_565 2.1519(13) ?
N1 C1 . 1.321(2) ?
N1 C12 . 1.364(2) ?
N2 C10 . 1.330(3) ?
N2 C11 . 1.355(3) ?
C1 C2 . 1.405(3) ?
C1 H1A . 0.9300 ?
C2 C3 . 1.363(4) ?
C2 H2A . 0.9300 ?
C3 C4 . 1.405(4) ?
C3 H3A . 0.9300 ?
C4 C12 . 1.406(3) ?
C4 C5 . 1.440(3) ?
C5 C6 . 1.338(5) ?
C5 H5A . 0.9300 ?
C6 C7 . 1.435(4) ?
C6 H6A . 0.9300 ?
C7 C8 . 1.407(4) ?
C7 C11 . 1.412(3) ?
C8 C9 . 1.359(4) ?
C8 H8A . 0.9300 ?
C9 C10 . 1.398(3) ?
C9 H9A . 0.9300 ?
C10 H10A . 0.9300 ?
C11 C12 . 1.435(3) ?
C13 C16 . 1.523(2) ?
C13 C13 2 1.538(3) ?
C13 C14 . 1.542(2) ?
C13 H13A . 0.9800 ?
C14 C17 . 1.526(2) ?
C14 C15 . 1.542(2) ?
C14 H14A . 0.9800 ?
C15 C18 . 1.528(2) ?
C15 C15 2 1.535(3) ?
C15 H15A . 0.9800 ?
C18 Co1 1_565 2.4599(16) ?

loop_
_geom_hbond_atom_site_label_D
_geom_hbond_atom_site_label_H
_geom_hbond_atom_site_label_A
_geom_hbond_site_symmetry_D
_geom_hbond_site_symmetry_H
_geom_hbond_site_symmetry_A
_geom_hbond_distance_DH
_geom_hbond_distance_HA
_geom_hbond_distance_DA
_geom_hbond_angle_DHA
_geom_hbond_publ_flag
O4 H4A O2 . . 5_575 0.79(3) 1.89(3) 2.627(2) 156(2) y
